data_4308903
loop_
_publ_author_name
'Xiaodan Guo'
'Guangshan Zhu'
'Qianrong Fang'
'Ming Xue'
'Ge Tian'
'Jinyu Sun'
'Xiaotian Li'
'Shilun Qiu'

_publ_section_title
;
Synthesis, Structure and Luminescent Properties of Rare Earth Coordination
Polymers Constructed from Paddle-Wheel Building Blocks
;
_journal_name_full 'Inorganic Chemistry'
_journal_page_first 3850
_journal_page_last 3855
_journal_paper_doi 10.1021/ic0500457
_journal_volume 44
_journal_year 2005
_chemical_formula_sum 'C21 H14 N0 O7 Tb'
_chemical_formula_weight 537.24
_chemical_name_systematic
; 
 ? 
;
_space_group_IT_number 15
_symmetry_cell_setting monoclinic
_symmetry_space_group_name_Hall '-C 2yc'
_symmetry_space_group_name_H-M 'C 1 2/c 1'
_atom_sites_solution_hydrogens geom
_atom_sites_solution_primary direct
_atom_sites_solution_secondary difmap
_audit_creation_method SHELXL-97
_cell_angle_alpha 90.00
_cell_angle_beta 107.3250(10)
_cell_angle_gamma 90.00
_cell_formula_units_Z 8
_cell_length_a 25.3477(8)
_cell_length_b 17.1399(8)
_cell_length_c 18.4904(8)
_cell_measurement_temperature 273(2)
_cell_volume 7668.8(5)
_computing_cell_refinement 'Bruker SMART'
_computing_data_collection 'Bruker SMART'
_computing_data_reduction 'Bruker SMART'
_computing_molecular_graphics 'SHELXS-97 (Sheldrick, 1990)'
_computing_publication_material 'SHELXL-97 (Sheldrick, 1997)'
_computing_structure_refinement 'SHELXL-97 (Sheldrick, 1997)'
_computing_structure_solution 'SHELXS-97 (Sheldrick, 1990)'
_diffrn_ambient_temperature 273(2)
_diffrn_measured_fraction_theta_full 0.879
_diffrn_measured_fraction_theta_max 0.879
_diffrn_measurement_device_type 'CCD area detector'
_diffrn_measurement_method 'phi and omega scans'
_diffrn_radiation_monochromator graphite
_diffrn_radiation_source 'fine-focus sealed tube'
_diffrn_radiation_type MoK\a
_diffrn_radiation_wavelength 0.71073
_diffrn_reflns_av_R_equivalents 0.0575
_diffrn_reflns_av_sigmaI/netI 0.0501
_diffrn_reflns_limit_h_max 32
_diffrn_reflns_limit_h_min -33
_diffrn_reflns_limit_k_max 21
_diffrn_reflns_limit_k_min -20
_diffrn_reflns_limit_l_max 23
_diffrn_reflns_limit_l_min -16
_diffrn_reflns_number 22753
_diffrn_reflns_theta_full 28.21
_diffrn_reflns_theta_max 28.21
_diffrn_reflns_theta_min 1.69
_diffrn_standards_decay_% 0
_diffrn_standards_interval_count 0
_diffrn_standards_interval_time .
_diffrn_standards_number 0
_exptl_absorpt_coefficient_mu 1.865
_exptl_absorpt_correction_type empirical
_exptl_absorpt_process_details SADABS
_exptl_crystal_colour colorless
_exptl_crystal_density_diffrn 0.931
_exptl_crystal_density_method 'not measured'
_exptl_crystal_description block
_exptl_crystal_F_000 2088
_exptl_crystal_size_max 0.8
_exptl_crystal_size_mid 0.3
_exptl_crystal_size_min 0.3
_refine_diff_density_max 1.816
_refine_diff_density_min -1.112
_refine_diff_density_rms 0.167
_refine_ls_extinction_method none
_refine_ls_goodness_of_fit_ref 1.308
_refine_ls_hydrogen_treatment mixed
_refine_ls_matrix_type full
_refine_ls_number_parameters 262
_refine_ls_number_reflns 8327
_refine_ls_number_restraints 0
_refine_ls_restrained_S_all 1.308
_refine_ls_R_factor_all 0.0819
_refine_ls_R_factor_gt 0.0733
_refine_ls_shift/su_max 0.151
_refine_ls_shift/su_mean 0.012
_refine_ls_structure_factor_coef Fsqd
_refine_ls_weighting_details 'calc w=1/[\s^2^(Fo^2^)+(0.0622P)^2^+93.0245P] where P=(Fo^2^+2Fc^2^)/3'
_refine_ls_weighting_scheme calc
_refine_ls_wR_factor_gt 0.1917
_refine_ls_wR_factor_ref 0.1951
_reflns_number_gt 7206
_reflns_number_total 8327
_reflns_threshold_expression >2sigma(I)
_cod_data_source_file ic0500457si20050112_103555_1.cif
_cod_data_source_block Tb(bpdc)1.5(H2O)
_cod_database_code 4308903

loop_
_symmetry_equiv_pos_as_xyz
'x, y, z'
'-x, y, -z+1/2'
'x+1/2, y+1/2, z'
'-x+1/2, y+1/2, -z+1/2'
'-x, -y, -z'
'x, -y, z-1/2'
'-x+1/2, -y+1/2, -z'
'x+1/2, -y+1/2, z-1/2'

loop_
_atom_site_label
_atom_site_type_symbol
_atom_site_fract_x
_atom_site_fract_y
_atom_site_fract_z
_atom_site_U_iso_or_equiv
_atom_site_adp_type
_atom_site_occupancy
_atom_site_symmetry_multiplicity
_atom_site_calc_flag
_atom_site_refinement_flags
_atom_site_disorder_assembly
_atom_site_disorder_group
Tb1 Tb 0.497520(8) 0.458942(14) 0.104041(12) 0.03132(6) Uani 1 1 d . . .
O1 O 0.56619(15) 0.5568(2) 0.1376(2) 0.0485(11) Uani 1 1 d . . .
O2 O 0.55676(16) 0.5679(3) 0.0170(3) 0.0556(12) Uani 1 1 d . . .
O3 O 0.45108(14) 0.5737(2) 0.0598(2) 0.0445(10) Uani 1 1 d . . .
O4 O 0.43707(14) 0.6065(3) -0.0607(2) 0.0515(11) Uani 1 1 d . . .
O5 O 0.42744(13) 0.4681(2) 0.1596(2) 0.0413(9) Uani 1 1 d . . .
O6 O 0.44779(15) 0.4250(3) 0.2791(2) 0.0533(11) Uani 1 1 d . . .
O7 O 0.4725(2) 0.3247(3) 0.1161(3) 0.0744(15) Uani 1 1 d . . .
C1 C 0.5792(2) 0.5875(3) 0.0845(4) 0.0473(15) Uani 1 1 d . . .
C2 C 0.6262(2) 0.6434(4) 0.1031(3) 0.0502(16) Uani 1 1 d . . .
C3 C 0.6501(3) 0.6680(5) 0.1773(4) 0.077(2) Uani 1 1 d . . .
H3A H 0.6356 0.6513 0.2153 0.080 Uiso 1 1 calc R . .
C4 C 0.6951(3) 0.7167(5) 0.1947(4) 0.086(2) Uani 1 1 d . . .
H4A H 0.7115 0.7307 0.2450 0.080 Uiso 1 1 calc R . .
C5 C 0.7168(2) 0.7457(4) 0.1401(3) 0.0577(17) Uani 1 1 d . . .
C6 C 0.6910(3) 0.7218(5) 0.0657(4) 0.077(2) Uani 1 1 d . . .
H6A H 0.7046 0.7395 0.0273 0.080 Uiso 1 1 calc R . .
C7 C 0.6464(3) 0.6732(5) 0.0479(4) 0.079(2) Uani 1 1 d . . .
H7A H 0.6294 0.6601 -0.0024 0.080 Uiso 1 1 calc R . .
C8 C 0.42467(19) 0.6068(3) 0.0003(3) 0.0362(12) Uani 1 1 d . . .
C9 C 0.3736(2) 0.6499(3) 0.0010(3) 0.0454(14) Uani 1 1 d . . .
C10 C 0.3491(3) 0.7047(5) -0.0544(4) 0.092(2) Uani 1 1 d . . .
H10A H 0.3650 0.7145 -0.0929 0.080 Uiso 1 1 calc R . .
C11 C 0.3021(3) 0.7449(5) -0.0541(4) 0.077(2) Uani 1 1 d . . .
H11A H 0.2877 0.7825 -0.0909 0.080 Uiso 1 1 calc R . .
C12 C 0.2760(2) 0.7298(4) 0.0003(4) 0.0609(18) Uani 1 1 d . . .
C13 C 0.3013(3) 0.6768(5) 0.0574(4) 0.088(2) Uani 1 1 d . . .
H13A H 0.2856 0.6670 0.0960 0.080 Uiso 1 1 calc R . .
C14 C 0.3493(3) 0.6388(4) 0.0574(4) 0.0726(19) Uani 1 1 d . . .
H14A H 0.3657 0.6046 0.0968 0.080 Uiso 1 1 calc R . .
C15 C 0.41624(17) 0.4309(3) 0.2128(3) 0.0315(11) Uani 1 1 d . . .
C16 C 0.3632(2) 0.3871(3) 0.1954(3) 0.0410(13) Uani 1 1 d . . .
C17 C 0.3222(2) 0.3971(4) 0.1264(3) 0.0558(17) Uani 1 1 d . . .
H17A H 0.3272 0.4335 0.0917 0.080 Uiso 1 1 calc R . .
C18 C 0.2735(2) 0.3530(5) 0.1088(4) 0.065(2) Uani 1 1 d . . .
H18A H 0.2464 0.3607 0.0628 0.080 Uiso 1 1 calc R . .
C19 C 0.2654(2) 0.2983(4) 0.1588(3) 0.0569(17) Uani 1 1 d . . .
C20 C 0.3061(3) 0.2894(5) 0.2289(3) 0.076(2) Uani 1 1 d . . .
H20A H 0.3005 0.2542 0.2641 0.080 Uiso 1 1 calc R . .
C21 C 0.3544(3) 0.3322(4) 0.2464(3) 0.0608(18) Uani 1 1 d . . .
H21A H 0.3814 0.3243 0.2925 0.080 Uiso 1 1 calc R . .

loop_
_atom_site_aniso_label
_atom_site_aniso_U_11
_atom_site_aniso_U_22
_atom_site_aniso_U_33
_atom_site_aniso_U_23
_atom_site_aniso_U_13
_atom_site_aniso_U_12
Tb1 0.02082(9) 0.03693(11) 0.03789(10) 0.00028(10) 0.01130(7) 0.00147(9)
O1 0.0366(17) 0.038(2) 0.068(2) -0.0023(17) 0.0108(17) -0.0168(15)
O2 0.0317(17) 0.063(2) 0.064(2) -0.021(2) 0.0020(17) -0.0086(18)
O3 0.0319(15) 0.051(2) 0.0520(19) 0.0083(17) 0.0153(14) 0.0060(16)
O4 0.0420(16) 0.069(3) 0.0517(19) 0.0066(18) 0.0261(14) 0.0242(17)
O5 0.0278(14) 0.044(2) 0.0581(19) 0.0071(16) 0.0220(13) 0.0066(14)
O6 0.0421(17) 0.079(3) 0.0411(18) -0.0079(19) 0.0152(15) -0.0246(19)
O7 0.085(3) 0.052(3) 0.095(3) -0.002(2) 0.040(2) -0.021(2)
C1 0.028(2) 0.047(3) 0.063(3) -0.017(3) 0.008(2) -0.001(2)
C2 0.041(2) 0.056(3) 0.051(3) -0.014(3) 0.009(2) -0.024(2)
C3 0.073(3) 0.119(5) 0.042(3) -0.016(3) 0.020(3) -0.060(4)
C4 0.075(3) 0.137(6) 0.043(3) -0.021(4) 0.014(3) -0.072(4)
C5 0.046(3) 0.076(4) 0.049(3) -0.008(3) 0.011(2) -0.032(3)
C6 0.062(3) 0.127(6) 0.046(3) -0.011(3) 0.022(2) -0.053(3)
C7 0.056(3) 0.138(6) 0.043(3) -0.015(4) 0.014(3) -0.048(4)
C8 0.032(2) 0.024(2) 0.055(3) 0.004(2) 0.0176(19) 0.0099(17)
C9 0.038(2) 0.049(3) 0.055(3) 0.007(2) 0.025(2) 0.022(2)
C10 0.089(3) 0.138(6) 0.071(3) 0.052(4) 0.058(3) 0.076(4)
C11 0.083(3) 0.100(5) 0.066(3) 0.032(3) 0.047(3) 0.059(3)
C12 0.053(3) 0.082(4) 0.057(3) 0.017(3) 0.030(2) 0.035(3)
C13 0.072(3) 0.134(6) 0.079(3) 0.054(4) 0.054(3) 0.067(3)
C14 0.067(3) 0.092(4) 0.073(3) 0.046(3) 0.042(3) 0.049(3)
C15 0.0244(18) 0.030(2) 0.044(2) -0.0111(19) 0.0156(16) -0.0046(17)
C16 0.035(2) 0.049(3) 0.041(2) -0.004(2) 0.0127(19) -0.009(2)
C17 0.043(3) 0.074(4) 0.048(3) 0.008(3) 0.010(2) -0.020(3)
C18 0.040(3) 0.091(5) 0.055(3) 0.008(3) 0.000(3) -0.028(3)
C19 0.044(3) 0.078(4) 0.048(3) -0.007(3) 0.014(2) -0.027(3)
C20 0.068(3) 0.120(5) 0.036(3) 0.002(3) 0.009(3) -0.055(4)
C21 0.053(3) 0.081(4) 0.043(3) 0.000(3) 0.005(2) -0.034(3)

loop_
_atom_type_symbol
_atom_type_description
_atom_type_scat_dispersion_real
_atom_type_scat_dispersion_imag
_atom_type_scat_source
C C 0.0033 0.0016 'International Tables Vol C Tables 4.2.6.8 and 6.1.1.4'
H H 0.0000 0.0000 'International Tables Vol C Tables 4.2.6.8 and 6.1.1.4'
N N 0.0061 0.0033 'International Tables Vol C Tables 4.2.6.8 and 6.1.1.4'
O O 0.0106 0.0060 'International Tables Vol C Tables 4.2.6.8 and 6.1.1.4'
Tb Tb -0.1723 4.1537 'International Tables Vol C Tables 4.2.6.8 and 6.1.1.4'

loop_
_geom_angle_atom_site_label_1
_geom_angle_atom_site_label_2
_geom_angle_atom_site_label_3
_geom_angle
_geom_angle_site_symmetry_1
_geom_angle_site_symmetry_3
_geom_angle_publ_flag
O6 Tb1 O2 153.53(17) 2_655 5_665 ?
O6 Tb1 O5 85.77(13) 2_655 . ?
O2 Tb1 O5 97.48(14) 5_665 . ?
O6 Tb1 O3 131.09(15) 2_655 . ?
O2 Tb1 O3 74.46(15) 5_665 . ?
O5 Tb1 O3 73.83(13) . . ?
O6 Tb1 O4 84.77(14) 2_655 5_665 ?
O2 Tb1 O4 81.35(14) 5_665 5_665 ?
O5 Tb1 O4 154.95(14) . 5_665 ?
O3 Tb1 O4 128.79(14) . 5_665 ?
O6 Tb1 O1 74.85(15) 2_655 . ?
O2 Tb1 O1 125.35(16) 5_665 . ?
O5 Tb1 O1 116.08(14) . . ?
O3 Tb1 O1 75.33(13) . . ?
O4 Tb1 O1 83.58(15) 5_665 . ?
O6 Tb1 O7 76.72(17) 2_655 . ?
O2 Tb1 O7 78.54(17) 5_665 . ?
O5 Tb1 O7 76.42(16) . . ?
O3 Tb1 O7 136.30(15) . . ?
O4 Tb1 O7 78.85(17) 5_665 . ?
O1 Tb1 O7 147.71(15) . . ?
C1 O1 Tb1 116.2(3) . . ?
C1 O2 Tb1 170.4(4) . 5_665 ?
C8 O3 Tb1 141.7(4) . . ?
C8 O4 Tb1 134.7(3) . 5_665 ?
C15 O5 Tb1 133.6(3) . . ?
C15 O6 Tb1 160.4(4) . 2_655 ?
O1 C1 O2 121.7(5) . . ?
O1 C1 C2 118.3(5) . . ?
O2 C1 C2 119.8(6) . . ?
C7 C2 C3 118.2(6) . . ?
C7 C2 C1 121.3(5) . . ?
C3 C2 C1 120.5(6) . . ?
C4 C3 C2 120.3(6) . . ?
C3 C4 C5 122.1(6) . . ?
C4 C5 C6 116.3(6) . . ?
C4 C5 C19 122.2(6) . 3 ?
C6 C5 C19 121.4(6) . 3 ?
C7 C6 C5 121.9(6) . . ?
C6 C7 C2 121.0(6) . . ?
O3 C8 O4 125.4(5) . . ?
O3 C8 C9 117.3(5) . . ?
O4 C8 C9 117.2(4) . . ?
C14 C9 C10 116.7(5) . . ?
C14 C9 C8 121.5(5) . . ?
C10 C9 C8 121.7(5) . . ?
C11 C10 C9 122.0(7) . . ?
C10 C11 C12 120.8(7) . . ?
C11 C12 C13 117.4(6) . . ?
C11 C12 C12 121.5(7) . 7_565 ?
C13 C12 C12 121.0(8) . 7_565 ?
C14 C13 C12 120.9(7) . . ?
C9 C14 C13 121.9(6) . . ?
O6 C15 O5 125.0(4) . . ?
O6 C15 C16 116.3(5) . . ?
O5 C15 C16 118.6(4) . . ?
C17 C16 C21 118.3(5) . . ?
C17 C16 C15 121.0(5) . . ?
C21 C16 C15 120.6(4) . . ?
C16 C17 C18 120.7(6) . . ?
C19 C18 C17 120.7(5) . . ?
C18 C19 C20 118.6(6) . . ?
C18 C19 C5 122.6(5) . 3_445 ?
C20 C19 C5 118.8(6) . 3_445 ?
C21 C20 C19 121.1(6) . . ?
C20 C21 C16 120.6(5) . . ?

loop_
_geom_bond_atom_site_label_1
_geom_bond_atom_site_label_2
_geom_bond_distance
_geom_bond_site_symmetry_2
_geom_bond_publ_flag
Tb1 O6 2.269(4) 2_655 ?
Tb1 O2 2.299(4) 5_665 ?
Tb1 O5 2.307(4) . ?
Tb1 O3 2.313(4) . ?
Tb1 O4 2.332(4) 5_665 ?
Tb1 O1 2.363(4) . ?
Tb1 O7 2.415(5) . ?
O1 C1 1.242(8) . ?
O2 C1 1.253(7) . ?
O2 Tb1 2.298(4) 5_665 ?
O3 C8 1.242(6) . ?
O4 C8 1.258(7) . ?
O4 Tb1 2.333(4) 5_665 ?
O5 C15 1.274(6) . ?
O6 C15 1.251(6) . ?
O6 Tb1 2.269(4) 2_655 ?
C1 C2 1.487(8) . ?
C2 C7 1.368(10) . ?
C2 C3 1.390(8) . ?
C3 C4 1.372(10) . ?
C4 C5 1.378(10) . ?
C5 C6 1.397(9) . ?
C5 C19 1.483(8) 3 ?
C6 C7 1.363(10) . ?
C8 C9 1.492(7) . ?
C9 C14 1.374(9) . ?
C9 C10 1.393(9) . ?
C10 C11 1.378(9) . ?
C11 C12 1.383(10) . ?
C12 C13 1.395(10) . ?
C12 C12 1.487(12) 7_565 ?
C13 C14 1.381(9) . ?
C15 C16 1.488(7) . ?
C16 C17 1.397(7) . ?
C16 C21 1.396(9) . ?
C17 C18 1.400(8) . ?
C18 C19 1.375(10) . ?
C19 C20 1.404(8) . ?
C19 C5 1.483(8) 3_445 ?
C20 C21 1.380(9) . ?
